data_1575301
loop_
_publ_author_name
'Schwamm, Ryan J.'
'Bhide, Malavika A.'
'Nichol, Gary S.'
'Cowley, Michael J.'

_publ_section_title
;
 Reversible addition of ethene to gallium(i) monomers and dimers.
;
_journal_issue 29
_journal_name_full 'Chemical science'
_journal_page_first 13333
_journal_page_last 13344
_journal_paper_doi 10.1039/d4sc06894g
_journal_volume 16
_journal_year 2025
_chemical_formula_moiety 'C34 H41 Ga N P'
_chemical_formula_sum 'C34 H41 Ga N P'
_chemical_formula_weight 564.37
_space_group_crystal_system triclinic
_space_group_IT_number 2
_space_group_name_Hall '-P 1'
_space_group_name_H-M_alt 'P -1'
_atom_sites_solution_hydrogens geom
_atom_sites_solution_primary dual
_audit_creation_date 2022-08-22
_audit_creation_method
;
Olex2 1.3
(compiled 2020.11.12 svn.r5f609507 for OlexSys, GUI svn.r6272)
;
_audit_update_record
;
2024-09-16 deposited with the CCDC.	2025-04-10 downloaded from the CCDC.
;
_cell_angle_alpha 80.922(3)
_cell_angle_beta 76.755(3)
_cell_angle_gamma 75.256(3)
_cell_formula_units_Z 2
_cell_length_a 9.8258(3)
_cell_length_b 10.6897(4)
_cell_length_c 15.1671(6)
_cell_measurement_reflns_used 12262
_cell_measurement_temperature 120.00(10)
_cell_measurement_theta_max 28.7570
_cell_measurement_theta_min 3.8500
_cell_volume 1491.24(10)
_computing_cell_refinement 'CrysAlisPro 1.171.41.93a (Rigaku OD, 2020)'
_computing_data_collection 'CrysAlisPro 1.171.41.93a (Rigaku OD, 2020)'
_computing_data_reduction 'CrysAlisPro 1.171.41.93a (Rigaku OD, 2020)'
_computing_molecular_graphics 'Olex2 1.3 (Dolomanov et al., 2009)'
_computing_publication_material 'Olex2 1.3 (Dolomanov et al., 2009)'
_computing_structure_refinement 'SHELXL 2018/3 (Sheldrick, 2015)'
_computing_structure_solution 'SHELXT 2018/2 (Sheldrick, 2018)'
_diffrn_ambient_environment N~2~
_diffrn_ambient_temperature 120.00(10)
_diffrn_detector 'CCD plate'
_diffrn_detector_area_resol_mean 8.0521
_diffrn_detector_type Eos
_diffrn_measured_fraction_theta_full 0.998
_diffrn_measured_fraction_theta_max 0.892
_diffrn_measurement_details
;
List of Runs (angles in degrees, time in seconds):

  # Type    Start    End  Width  t~exp~   \w     \q     \k     \f   Frames
#--------------------------------------------------------------------------
  1  \w    -65.00   8.00   1.00   15.00    --  -16.31 114.00 172.00   73
  2  \w     -8.00  67.00   1.00   15.00    --   18.03-114.00  81.00   75
  3  \w    -39.00  12.00   1.00   15.00    --  -16.31 -77.00 120.00   51
  4  \w    -35.00  52.00   1.00   15.00    --  -16.31  57.00  60.00   87
  5  \w    -85.00   2.00   1.00   15.00    --  -16.31 -57.00 150.00   87
  6  \w    -35.00  52.00   1.00   15.00    --  -16.31  57.00 -60.00   87
  7  \w    -20.00  59.00   1.00   15.00    --   18.03 -99.00   0.00   79
  8  \w    -11.00  39.00   1.00   15.00    --   18.03  77.00-180.00   50
  9  \w    -85.00 -14.00   1.00   15.00    --  -16.31 -57.00 -90.00   71
 10  \w    -39.00  12.00   1.00   15.00    --  -16.31 -77.00-150.00   51
 11  \w    -11.00  39.00   1.00   15.00    --   18.03  77.00  90.00   50
 12  \w     -4.00  89.00   1.00   15.00    --   18.03  38.00  90.00   93
 13  \w     39.00  92.00   1.00   15.00    --   18.03 178.00-120.00   53
 14  \w      0.00  86.00   1.00   15.00    --   18.03  57.00   0.00   86
;
_diffrn_measurement_device 'four-circle diffractometer'
_diffrn_measurement_device_type 'Xcalibur, Eos'
_diffrn_measurement_method '\w scans'
_diffrn_orient_matrix_type 'CrysAlisPro convention (1999,Acta A55,543-557)'
_diffrn_orient_matrix_UB_11 0.0027763000
_diffrn_orient_matrix_UB_12 0.0453315000
_diffrn_orient_matrix_UB_13 0.0286574000
_diffrn_orient_matrix_UB_21 0.0040503000
_diffrn_orient_matrix_UB_22 0.0480520000
_diffrn_orient_matrix_UB_23 -0.0379335000
_diffrn_orient_matrix_UB_31 -0.0759928000
_diffrn_orient_matrix_UB_32 0.0199237000
_diffrn_orient_matrix_UB_33 0.0086053000
_diffrn_radiation_monochromator graphite
_diffrn_radiation_probe x-ray
_diffrn_radiation_type 'Mo K\a'
_diffrn_radiation_wavelength 0.71073
_diffrn_reflns_av_R_equivalents 0.0406
_diffrn_reflns_av_unetI/netI 0.0401
_diffrn_reflns_Laue_measured_fraction_full 0.998
_diffrn_reflns_Laue_measured_fraction_max 0.892
_diffrn_reflns_limit_h_max 13
_diffrn_reflns_limit_h_min -12
_diffrn_reflns_limit_k_max 14
_diffrn_reflns_limit_k_min -14
_diffrn_reflns_limit_l_max 19
_diffrn_reflns_limit_l_min -20
_diffrn_reflns_number 32783
_diffrn_reflns_point_group_measured_fraction_full 0.998
_diffrn_reflns_point_group_measured_fraction_max 0.892
_diffrn_reflns_theta_full 25.242
_diffrn_reflns_theta_max 29.303
_diffrn_reflns_theta_min 3.233
_diffrn_source 'fine-focus sealed X-ray tube'
_diffrn_source_type 'Enhance (Mo) X-ray Source'
_exptl_absorpt_coefficient_mu 0.999
_exptl_absorpt_correction_T_max 0.460
_exptl_absorpt_correction_T_min 0.199
_exptl_absorpt_correction_type analytical
_exptl_absorpt_process_details
;
CrysAlisPro 1.171.41.93a (Rigaku Oxford Diffraction, 2020)
Analytical numeric absorption correction using a multifaceted crystal
model based on expressions derived by R.C. Clark & J.S. Reid.
(Clark, R. C. & Reid, J. S. (1995). Acta Cryst. A51, 887-897)
Empirical absorption correction using spherical harmonics,
implemented in SCALE3 ABSPACK scaling algorithm.
;
_exptl_crystal_colour 'clear yellow'
_exptl_crystal_density_diffrn 1.257
_exptl_crystal_description block
_exptl_crystal_F_000 596
_exptl_crystal_size_max 0.235
_exptl_crystal_size_mid 0.185
_exptl_crystal_size_min 0.115
_refine_diff_density_max 0.413
_refine_diff_density_min -0.335
_refine_diff_density_rms 0.064
_refine_ls_extinction_method none
_refine_ls_goodness_of_fit_ref 0.929
_refine_ls_hydrogen_treatment constr
_refine_ls_matrix_type full
_refine_ls_number_parameters 343
_refine_ls_number_reflns 7290
_refine_ls_number_restraints 0
_refine_ls_restrained_S_all 0.929
_refine_ls_R_factor_all 0.0492
_refine_ls_R_factor_gt 0.0391
_refine_ls_shift/su_max 0.002
_refine_ls_shift/su_mean 0.000
_refine_ls_structure_factor_coef Fsqd
_refine_ls_weighting_details 'w=1/[\s^2^(Fo^2^)+(0.1000P)^2^] where P=(Fo^2^+2Fc^2^)/3'
_refine_ls_weighting_scheme calc
_refine_ls_wR_factor_gt 0.1193
_refine_ls_wR_factor_ref 0.1278
_reflns_Friedel_coverage 0.000
_reflns_number_gt 6256
_reflns_number_total 7290
_reflns_threshold_expression 'I > 2\s(I)'
_cod_data_source_file d4sc06894g3.cif
_cod_data_source_block rjs351_pent_autored
_cod_database_code 1575301
_shelx_shelxl_version_number 2018/3
_chemical_oxdiff_formula 'C H N P Ga'
_chemical_oxdiff_usercomment '120K, 100 % scr, Tri P, LmesmesGa from pentane'
_shelx_space_group_comment
;
The symmetry employed for this shelxl refinement is uniquely defined
by the following loop, which should always be used as a source of
symmetry information in preference to the above space-group names.
They are only intended as comments.
;
_shelx_estimated_absorpt_t_max 0.894
_shelx_estimated_absorpt_t_min 0.799
_reflns_odcompleteness_completeness 99.80
_reflns_odcompleteness_iscentric 1
_reflns_odcompleteness_theta 26.32
_olex2_refinement_description
;
1. Fixed Uiso
 At 1.2 times of:
  All C(H) groups, All C(H,H) groups
 At 1.5 times of:
  All C(H,H,H) groups
2.a Ternary CH refined with riding coordinates:
 C2(H2), C5(H5)
2.b Secondary CH2 refined with riding coordinates:
 C3(H3A,H3B), C4(H4A,H4B), C6(H6A,H6B)
2.c Aromatic/amide H refined with riding coordinates:
 C10(H10), C12(H12), C19(H19), C21(H21), C28(H28), C30(H30)
2.d Idealised Me refined as rotating group:
 C14(H14A,H14B,H14C), C15(H15A,H15B,H15C), C16(H16A,H16B,H16C), C23(H23A,H23B,
 H23C), C24(H24A,H24B,H24C), C25(H25A,H25B,H25C), C32(H32A,H32B,H32C), C33(H33A,
 H33B,H33C), C34(H34A,H34B,H34C)
;
_olex2_submission_special_instructions 'No special instructions were received'
_oxdiff_exptl_absorpt_empirical_details
;
Empirical correction (ABSPACK) includes:
- Absorption correction using spherical harmonics
- Frame scaling
;
_oxdiff_exptl_absorpt_empirical_full_max 1.284
_oxdiff_exptl_absorpt_empirical_full_min 0.684

loop_
_space_group_symop_operation_xyz
'x, y, z'
'-x, -y, -z'

loop_
_atom_site_label
_atom_site_type_symbol
_atom_site_fract_x
_atom_site_fract_y
_atom_site_fract_z
_atom_site_U_iso_or_equiv
_atom_site_adp_type
_atom_site_occupancy
_atom_site_site_symmetry_order
_atom_site_calc_flag
_atom_site_refinement_flags_posn
_atom_site_refinement_flags_adp
_atom_site_refinement_flags_occupancy
_atom_site_disorder_assembly
_atom_site_disorder_group
Ga1 Ga 0.90985(2) 0.21576(2) 0.79009(2) 0.02182(9) Uani 1 1 d . . . . .
P1 P 0.69748(5) 0.21872(4) 0.70257(3) 0.01397(12) Uani 1 1 d . . . . .
N1 N 0.83497(16) 0.40706(15) 0.76310(11) 0.0160(3) Uani 1 1 d . . . . .
C1 C 0.71474(19) 0.45696(18) 0.72688(12) 0.0144(4) Uani 1 1 d . . . . .
C2 C 0.6585(2) 0.60003(18) 0.69751(14) 0.0187(4) Uani 1 1 d . . . . .
H2 H 0.678615 0.663415 0.732040 0.022 Uiso 1 1 calc R U . . .
C3 C 0.7121(2) 0.6157(2) 0.59230(14) 0.0222(4) Uani 1 1 d . . . . .
H3A H 0.693232 0.708544 0.567550 0.027 Uiso 1 1 calc R U . . .
H3B H 0.816184 0.576980 0.575554 0.027 Uiso 1 1 calc R U . . .
C4 C 0.6227(2) 0.5408(2) 0.55711(14) 0.0206(4) Uani 1 1 d . . . . .
H4A H 0.685554 0.468767 0.522893 0.025 Uiso 1 1 calc R U . . .
H4B H 0.560504 0.599437 0.517602 0.025 Uiso 1 1 calc R U . . .
C5 C 0.5320(2) 0.48819(19) 0.64675(13) 0.0170(4) Uani 1 1 d . . . . .
H5 H 0.446251 0.459414 0.639720 0.020 Uiso 1 1 calc R U . . .
C6 C 0.4999(2) 0.60374(19) 0.70327(14) 0.0203(4) Uani 1 1 d . . . . .
H6A H 0.448404 0.685779 0.673715 0.024 Uiso 1 1 calc R U . . .
H6B H 0.448144 0.585940 0.766397 0.024 Uiso 1 1 calc R U . . .
C7 C 0.63505(19) 0.38885(18) 0.69868(13) 0.0150(4) Uani 1 1 d . . . . .
C8 C 0.5812(2) 0.12217(18) 0.78079(12) 0.0157(4) Uani 1 1 d . . . . .
C9 C 0.6418(2) -0.01304(19) 0.79205(13) 0.0184(4) Uani 1 1 d . . . . .
C10 C 0.5675(2) -0.0935(2) 0.85558(14) 0.0224(4) Uani 1 1 d . . . . .
H10 H 0.608896 -0.184194 0.862724 0.027 Uiso 1 1 calc R U . . .
C11 C 0.4346(2) -0.0451(2) 0.90886(14) 0.0234(4) Uani 1 1 d . . . . .
C12 C 0.3765(2) 0.0879(2) 0.89663(14) 0.0218(4) Uani 1 1 d . . . . .
H12 H 0.285482 0.122159 0.932419 0.026 Uiso 1 1 calc R U . . .
C13 C 0.4455(2) 0.17273(19) 0.83464(13) 0.0182(4) Uani 1 1 d . . . . .
C14 C 0.7838(2) -0.07450(19) 0.73570(15) 0.0246(4) Uani 1 1 d . . . . .
H14A H 0.773299 -0.072203 0.672715 0.037 Uiso 1 1 calc R U . . .
H14B H 0.814726 -0.164992 0.760829 0.037 Uiso 1 1 calc R U . . .
H14C H 0.855731 -0.026246 0.736932 0.037 Uiso 1 1 calc R U . . .
C15 C 0.3565(3) -0.1324(2) 0.97910(16) 0.0334(5) Uani 1 1 d . . . . .
H15A H 0.383516 -0.220535 0.960397 0.050 Uiso 1 1 calc R U . . .
H15B H 0.252726 -0.098864 0.984535 0.050 Uiso 1 1 calc R U . . .
H15C H 0.382580 -0.134683 1.038045 0.050 Uiso 1 1 calc R U . . .
C16 C 0.3703(2) 0.3147(2) 0.82858(14) 0.0249(4) Uani 1 1 d . . . . .
H16A H 0.419804 0.363306 0.855481 0.037 Uiso 1 1 calc R U . . .
H16B H 0.270711 0.324443 0.861767 0.037 Uiso 1 1 calc R U . . .
H16C H 0.371429 0.348490 0.764543 0.037 Uiso 1 1 calc R U . . .
C17 C 0.71253(19) 0.17824(17) 0.58667(12) 0.0147(4) Uani 1 1 d . . . . .
C18 C 0.8450(2) 0.17929(18) 0.52642(14) 0.0181(4) Uani 1 1 d . . . . .
C19 C 0.8645(2) 0.14901(19) 0.43770(14) 0.0216(4) Uani 1 1 d . . . . .
H19 H 0.953800 0.150918 0.397477 0.026 Uiso 1 1 calc R U . . .
C20 C 0.7578(2) 0.11621(18) 0.40626(13) 0.0194(4) Uani 1 1 d . . . . .
C21 C 0.6262(2) 0.11854(18) 0.46577(13) 0.0175(4) Uani 1 1 d . . . . .
H21 H 0.551122 0.097938 0.445010 0.021 Uiso 1 1 calc R U . . .
C22 C 0.6010(2) 0.15012(17) 0.55476(13) 0.0157(4) Uani 1 1 d . . . . .
C23 C 0.9669(2) 0.2155(2) 0.55491(15) 0.0266(5) Uani 1 1 d . . . . .
H23A H 0.933208 0.301447 0.577182 0.040 Uiso 1 1 calc R U . . .
H23B H 1.046366 0.217468 0.502494 0.040 Uiso 1 1 calc R U . . .
H23C H 1.000078 0.150862 0.603475 0.040 Uiso 1 1 calc R U . . .
C24 C 0.7827(2) 0.0808(2) 0.31076(14) 0.0259(5) Uani 1 1 d . . . . .
H24A H 0.811388 -0.014060 0.311178 0.039 Uiso 1 1 calc R U . . .
H24B H 0.858857 0.119718 0.271873 0.039 Uiso 1 1 calc R U . . .
H24C H 0.693960 0.113562 0.287054 0.039 Uiso 1 1 calc R U . . .
C25 C 0.4516(2) 0.1567(2) 0.61133(13) 0.0193(4) Uani 1 1 d . . . . .
H25A H 0.452887 0.081629 0.657731 0.029 Uiso 1 1 calc R U . . .
H25B H 0.385754 0.155712 0.571855 0.029 Uiso 1 1 calc R U . . .
H25C H 0.419337 0.237091 0.641079 0.029 Uiso 1 1 calc R U . . .
C26 C 0.89129(19) 0.49241(18) 0.80125(13) 0.0158(4) Uani 1 1 d . . . . .
C27 C 0.8188(2) 0.54128(19) 0.88394(13) 0.0192(4) Uani 1 1 d . . . . .
C28 C 0.8799(2) 0.6190(2) 0.92160(14) 0.0247(4) Uani 1 1 d . . . . .
H28 H 0.830992 0.651880 0.977819 0.030 Uiso 1 1 calc R U . . .
C29 C 1.0097(2) 0.6498(2) 0.87966(15) 0.0247(4) Uani 1 1 d . . . . .
C30 C 1.0796(2) 0.6010(2) 0.79772(15) 0.0240(4) Uani 1 1 d . . . . .
H30 H 1.168749 0.621543 0.768151 0.029 Uiso 1 1 calc R U . . .
C31 C 1.0225(2) 0.52235(19) 0.75735(14) 0.0194(4) Uani 1 1 d . . . . .
C32 C 0.6777(2) 0.5094(2) 0.93183(15) 0.0270(5) Uani 1 1 d . . . . .
H32A H 0.603411 0.553544 0.896809 0.040 Uiso 1 1 calc R U . . .
H32B H 0.650757 0.538711 0.992797 0.040 Uiso 1 1 calc R U . . .
H32C H 0.686961 0.415167 0.937046 0.040 Uiso 1 1 calc R U . . .
C33 C 1.0729(3) 0.7352(3) 0.92245(18) 0.0397(6) Uani 1 1 d . . . . .
H33A H 1.172874 0.731129 0.891584 0.060 Uiso 1 1 calc R U . . .
H33B H 1.069198 0.704394 0.987145 0.060 Uiso 1 1 calc R U . . .
H33C H 1.017375 0.825236 0.916279 0.060 Uiso 1 1 calc R U . . .
C34 C 1.1019(2) 0.4728(3) 0.66761(16) 0.0319(5) Uani 1 1 d . . . . .
H34A H 1.136950 0.378240 0.676677 0.048 Uiso 1 1 calc R U . . .
H34B H 1.183410 0.513734 0.643439 0.048 Uiso 1 1 calc R U . . .
H34C H 1.036912 0.494297 0.624358 0.048 Uiso 1 1 calc R U . . .

loop_
_atom_site_aniso_label
_atom_site_aniso_U_11
_atom_site_aniso_U_22
_atom_site_aniso_U_33
_atom_site_aniso_U_23
_atom_site_aniso_U_13
_atom_site_aniso_U_12
Ga1 0.02192(14) 0.01739(14) 0.02566(15) -0.00395(9) -0.00830(10) 0.00066(9)
P1 0.0148(2) 0.0127(2) 0.0146(2) -0.00296(18) -0.00100(17) -0.00414(17)
N1 0.0142(7) 0.0156(8) 0.0200(8) -0.0038(6) -0.0052(6) -0.0034(6)
C1 0.0144(8) 0.0145(9) 0.0132(9) -0.0031(7) -0.0007(7) -0.0023(7)
C2 0.0209(9) 0.0136(9) 0.0235(10) -0.0037(7) -0.0068(8) -0.0040(7)
C3 0.0237(10) 0.0183(10) 0.0239(11) 0.0046(8) -0.0050(8) -0.0075(8)
C4 0.0226(9) 0.0208(10) 0.0189(10) 0.0014(8) -0.0051(8) -0.0070(8)
C5 0.0152(8) 0.0167(9) 0.0205(10) -0.0023(7) -0.0059(7) -0.0035(7)
C6 0.0182(9) 0.0160(9) 0.0259(11) -0.0023(8) -0.0075(8) 0.0003(7)
C7 0.0154(8) 0.0140(9) 0.0156(9) -0.0025(7) -0.0018(7) -0.0042(7)
C8 0.0188(9) 0.0174(9) 0.0119(9) -0.0028(7) -0.0013(7) -0.0066(7)
C9 0.0221(9) 0.0180(9) 0.0159(9) -0.0028(7) -0.0036(7) -0.0052(7)
C10 0.0324(11) 0.0168(10) 0.0216(10) -0.0002(8) -0.0087(8) -0.0103(8)
C11 0.0294(10) 0.0275(11) 0.0179(10) 0.0005(8) -0.0052(8) -0.0161(9)
C12 0.0203(9) 0.0298(11) 0.0162(9) -0.0035(8) -0.0004(7) -0.0099(8)
C13 0.0209(9) 0.0209(10) 0.0147(9) -0.0044(7) -0.0031(7) -0.0069(8)
C14 0.0266(10) 0.0134(9) 0.0294(11) -0.0015(8) 0.0004(9) -0.0025(8)
C15 0.0391(13) 0.0370(13) 0.0280(12) 0.0055(10) -0.0037(10) -0.0236(11)
C16 0.0239(10) 0.0248(11) 0.0192(10) -0.0048(8) 0.0053(8) -0.0005(8)
C17 0.0165(8) 0.0127(8) 0.0132(9) -0.0021(7) 0.0009(7) -0.0034(7)
C18 0.0168(9) 0.0151(9) 0.0217(10) -0.0032(7) -0.0006(7) -0.0043(7)
C19 0.0189(9) 0.0208(10) 0.0211(10) -0.0029(8) 0.0039(8) -0.0038(8)
C20 0.0251(10) 0.0137(9) 0.0157(9) -0.0029(7) 0.0001(7) -0.0006(7)
C21 0.0213(9) 0.0130(9) 0.0179(9) -0.0034(7) -0.0037(7) -0.0027(7)
C22 0.0178(8) 0.0105(8) 0.0176(9) -0.0025(7) -0.0005(7) -0.0034(7)
C23 0.0186(9) 0.0339(12) 0.0276(11) -0.0090(9) 0.0030(8) -0.0098(9)
C24 0.0293(11) 0.0260(11) 0.0192(10) -0.0076(8) 0.0013(8) -0.0030(9)
C25 0.0181(9) 0.0246(10) 0.0169(9) -0.0057(8) -0.0013(7) -0.0078(8)
C26 0.0161(8) 0.0141(9) 0.0181(9) -0.0018(7) -0.0056(7) -0.0032(7)
C27 0.0225(9) 0.0188(9) 0.0179(10) -0.0016(7) -0.0039(8) -0.0079(8)
C28 0.0360(12) 0.0244(11) 0.0172(10) -0.0056(8) -0.0048(8) -0.0117(9)
C29 0.0317(11) 0.0238(11) 0.0250(11) -0.0003(8) -0.0140(9) -0.0117(9)
C30 0.0172(9) 0.0274(11) 0.0304(12) -0.0012(9) -0.0069(8) -0.0094(8)
C31 0.0147(8) 0.0233(10) 0.0204(10) -0.0036(8) -0.0045(7) -0.0028(7)
C32 0.0322(11) 0.0311(12) 0.0184(10) -0.0049(9) 0.0052(8) -0.0162(9)
C33 0.0532(16) 0.0429(15) 0.0371(14) -0.0067(11) -0.0174(12) -0.0272(13)
C34 0.0182(10) 0.0480(15) 0.0318(12) -0.0164(11) 0.0008(9) -0.0093(10)

loop_
_atom_type_symbol
_atom_type_description
_atom_type_scat_dispersion_real
_atom_type_scat_dispersion_imag
_atom_type_scat_source
C C 0.0033 0.0016 'International Tables Vol C Tables 4.2.6.8 and 6.1.1.4'
H H 0.0000 0.0000 'International Tables Vol C Tables 4.2.6.8 and 6.1.1.4'
Ga Ga 0.2307 1.6083 'International Tables Vol C Tables 4.2.6.8 and 6.1.1.4'
N N 0.0061 0.0033 'International Tables Vol C Tables 4.2.6.8 and 6.1.1.4'
P P 0.1023 0.0942 'International Tables Vol C Tables 4.2.6.8 and 6.1.1.4'

loop_
_exptl_crystal_face_index_h
_exptl_crystal_face_index_k
_exptl_crystal_face_index_l
_exptl_crystal_face_perp_dist
-10 -2 11 0.0964
-13 2 -5 0.0966
0 4 -19 0.0674
2 -4 19 0.0462
-12 0 -12 0.0837
0 -1 -21 0.0704
1 1 21 0.0378
10 0 16 0.0651
0 8 18 0.0643
-1 -8 -19 0.0966
14 3 9 0.0924
1 -14 4 0.0716
-1 14 -4 0.0851
13 5 -2 0.1063
2 11 -12 0.0787
-8 9 -9 0.0871
2 -10 12 0.0529

loop_
_geom_angle_atom_site_label_1
_geom_angle_atom_site_label_2
_geom_angle_atom_site_label_3
_geom_angle
_geom_angle_site_symmetry_1
_geom_angle_site_symmetry_3
_geom_angle_publ_flag
N1 Ga1 P1 78.92(5) . . ?
C7 P1 Ga1 93.35(6) . . ?
C7 P1 C8 115.95(9) . . ?
C7 P1 C17 106.00(9) . . ?
C8 P1 Ga1 105.37(6) . . ?
C8 P1 C17 107.48(8) . . ?
C17 P1 Ga1 128.73(6) . . ?
C1 N1 Ga1 122.36(12) . . ?
C1 N1 C26 118.80(15) . . ?
C26 N1 Ga1 117.43(12) . . ?
N1 C1 C2 125.26(16) . . ?
N1 C1 C7 127.08(17) . . ?
C7 C1 C2 107.09(15) . . ?
C1 C2 H2 116.1 . . ?
C1 C2 C3 104.91(15) . . ?
C1 C2 C6 100.82(15) . . ?
C3 C2 H2 116.1 . . ?
C6 C2 H2 116.1 . . ?
C6 C2 C3 100.69(16) . . ?
C2 C3 H3A 111.1 . . ?
C2 C3 H3B 111.1 . . ?
H3A C3 H3B 109.1 . . ?
C4 C3 C2 103.24(16) . . ?
C4 C3 H3A 111.1 . . ?
C4 C3 H3B 111.1 . . ?
C3 C4 H4A 111.2 . . ?
C3 C4 H4B 111.2 . . ?
C3 C4 C5 102.58(15) . . ?
H4A C4 H4B 109.2 . . ?
C5 C4 H4A 111.2 . . ?
C5 C4 H4B 111.2 . . ?
C4 C5 H5 115.6 . . ?
C6 C5 C4 100.43(16) . . ?
C6 C5 H5 115.6 . . ?
C7 C5 C4 107.64(15) . . ?
C7 C5 H5 115.6 . . ?
C7 C5 C6 99.82(15) . . ?
C2 C6 C5 94.06(15) . . ?
C2 C6 H6A 112.9 . . ?
C2 C6 H6B 112.9 . . ?
C5 C6 H6A 112.9 . . ?
C5 C6 H6B 112.9 . . ?
H6A C6 H6B 110.3 . . ?
C1 C7 P1 117.53(14) . . ?
C1 C7 C5 106.49(16) . . ?
C5 C7 P1 133.60(14) . . ?
C9 C8 P1 114.96(14) . . ?
C9 C8 C13 119.09(17) . . ?
C13 C8 P1 125.71(15) . . ?
C8 C9 C14 122.18(17) . . ?
C10 C9 C8 119.56(18) . . ?
C10 C9 C14 118.24(18) . . ?
C9 C10 H10 119.1 . . ?
C11 C10 C9 121.89(19) . . ?
C11 C10 H10 119.1 . . ?
C10 C11 C12 117.72(18) . . ?
C10 C11 C15 121.6(2) . . ?
C12 C11 C15 120.7(2) . . ?
C11 C12 H12 118.5 . . ?
C13 C12 C11 122.95(19) . . ?
C13 C12 H12 118.5 . . ?
C8 C13 C16 123.88(18) . . ?
C12 C13 C8 118.79(18) . . ?
C12 C13 C16 117.34(18) . . ?
C9 C14 H14A 109.5 . . ?
C9 C14 H14B 109.5 . . ?
C9 C14 H14C 109.5 . . ?
H14A C14 H14B 109.5 . . ?
H14A C14 H14C 109.5 . . ?
H14B C14 H14C 109.5 . . ?
C11 C15 H15A 109.5 . . ?
C11 C15 H15B 109.5 . . ?
C11 C15 H15C 109.5 . . ?
H15A C15 H15B 109.5 . . ?
H15A C15 H15C 109.5 . . ?
H15B C15 H15C 109.5 . . ?
C13 C16 H16A 109.5 . . ?
C13 C16 H16B 109.5 . . ?
C13 C16 H16C 109.5 . . ?
H16A C16 H16B 109.5 . . ?
H16A C16 H16C 109.5 . . ?
H16B C16 H16C 109.5 . . ?
C18 C17 P1 116.42(14) . . ?
C22 C17 P1 124.55(14) . . ?
C22 C17 C18 119.01(17) . . ?
C17 C18 C23 121.72(18) . . ?
C19 C18 C17 119.63(18) . . ?
C19 C18 C23 118.64(17) . . ?
C18 C19 H19 119.0 . . ?
C20 C19 C18 122.10(18) . . ?
C20 C19 H19 119.0 . . ?
C19 C20 C21 117.72(18) . . ?
C19 C20 C24 121.11(18) . . ?
C21 C20 C24 121.16(19) . . ?
C20 C21 H21 118.9 . . ?
C20 C21 C22 122.19(18) . . ?
C22 C21 H21 118.9 . . ?
C17 C22 C25 123.22(17) . . ?
C21 C22 C17 119.28(17) . . ?
C21 C22 C25 117.47(17) . . ?
C18 C23 H23A 109.5 . . ?
C18 C23 H23B 109.5 . . ?
C18 C23 H23C 109.5 . . ?
H23A C23 H23B 109.5 . . ?
H23A C23 H23C 109.5 . . ?
H23B C23 H23C 109.5 . . ?
C20 C24 H24A 109.5 . . ?
C20 C24 H24B 109.5 . . ?
C20 C24 H24C 109.5 . . ?
H24A C24 H24B 109.5 . . ?
H24A C24 H24C 109.5 . . ?
H24B C24 H24C 109.5 . . ?
C22 C25 H25A 109.5 . . ?
C22 C25 H25B 109.5 . . ?
C22 C25 H25C 109.5 . . ?
H25A C25 H25B 109.5 . . ?
H25A C25 H25C 109.5 . . ?
H25B C25 H25C 109.5 . . ?
C27 C26 N1 120.28(16) . . ?
C31 C26 N1 119.49(17) . . ?
C31 C26 C27 120.18(17) . . ?
C26 C27 C32 120.58(17) . . ?
C28 C27 C26 118.94(18) . . ?
C28 C27 C32 120.48(18) . . ?
C27 C28 H28 119.0 . . ?
C29 C28 C27 122.03(19) . . ?
C29 C28 H28 119.0 . . ?
C28 C29 C30 118.24(18) . . ?
C28 C29 C33 120.6(2) . . ?
C30 C29 C33 121.1(2) . . ?
C29 C30 H30 119.1 . . ?
C29 C30 C31 121.76(19) . . ?
C31 C30 H30 119.1 . . ?
C26 C31 C34 121.38(18) . . ?
C30 C31 C26 118.85(18) . . ?
C30 C31 C34 119.77(18) . . ?
C27 C32 H32A 109.5 . . ?
C27 C32 H32B 109.5 . . ?
C27 C32 H32C 109.5 . . ?
H32A C32 H32B 109.5 . . ?
H32A C32 H32C 109.5 . . ?
H32B C32 H32C 109.5 . . ?
C29 C33 H33A 109.5 . . ?
C29 C33 H33B 109.5 . . ?
C29 C33 H33C 109.5 . . ?
H33A C33 H33B 109.5 . . ?
H33A C33 H33C 109.5 . . ?
H33B C33 H33C 109.5 . . ?
C31 C34 H34A 109.5 . . ?
C31 C34 H34B 109.5 . . ?
C31 C34 H34C 109.5 . . ?
H34A C34 H34B 109.5 . . ?
H34A C34 H34C 109.5 . . ?
H34B C34 H34C 109.5 . . ?

loop_
_geom_bond_atom_site_label_1
_geom_bond_atom_site_label_2
_geom_bond_distance
_geom_bond_site_symmetry_2
_geom_bond_publ_flag
Ga1 P1 2.7093(5) . ?
Ga1 N1 1.9997(16) . ?
P1 C7 1.7613(19) . ?
P1 C8 1.8362(19) . ?
P1 C17 1.8406(19) . ?
N1 C1 1.366(2) . ?
N1 C26 1.430(2) . ?
C1 C2 1.520(3) . ?
C1 C7 1.367(3) . ?
C2 H2 1.0000 . ?
C2 C3 1.558(3) . ?
C2 C6 1.531(3) . ?
C3 H3A 0.9900 . ?
C3 H3B 0.9900 . ?
C3 C4 1.552(3) . ?
C4 H4A 0.9900 . ?
C4 H4B 0.9900 . ?
C4 C5 1.555(3) . ?
C5 H5 1.0000 . ?
C5 C6 1.540(3) . ?
C5 C7 1.525(3) . ?
C6 H6A 0.9900 . ?
C6 H6B 0.9900 . ?
C8 C9 1.415(3) . ?
C8 C13 1.418(3) . ?
C9 C10 1.392(3) . ?
C9 C14 1.508(3) . ?
C10 H10 0.9500 . ?
C10 C11 1.390(3) . ?
C11 C12 1.391(3) . ?
C11 C15 1.507(3) . ?
C12 H12 0.9500 . ?
C12 C13 1.384(3) . ?
C13 C16 1.508(3) . ?
C14 H14A 0.9800 . ?
C14 H14B 0.9800 . ?
C14 H14C 0.9800 . ?
C15 H15A 0.9800 . ?
C15 H15B 0.9800 . ?
C15 H15C 0.9800 . ?
C16 H16A 0.9800 . ?
C16 H16B 0.9800 . ?
C16 H16C 0.9800 . ?
C17 C18 1.410(3) . ?
C17 C22 1.408(3) . ?
C18 C19 1.393(3) . ?
C18 C23 1.516(3) . ?
C19 H19 0.9500 . ?
C19 C20 1.385(3) . ?
C20 C21 1.395(3) . ?
C20 C24 1.505(3) . ?
C21 H21 0.9500 . ?
C21 C22 1.395(3) . ?
C22 C25 1.512(3) . ?
C23 H23A 0.9800 . ?
C23 H23B 0.9800 . ?
C23 H23C 0.9800 . ?
C24 H24A 0.9800 . ?
C24 H24B 0.9800 . ?
C24 H24C 0.9800 . ?
C25 H25A 0.9800 . ?
C25 H25B 0.9800 . ?
C25 H25C 0.9800 . ?
C26 C27 1.400(3) . ?
C26 C31 1.399(3) . ?
C27 C28 1.392(3) . ?
C27 C32 1.506(3) . ?
C28 H28 0.9500 . ?
C28 C29 1.384(3) . ?
C29 C30 1.386(3) . ?
C29 C33 1.516(3) . ?
C30 H30 0.9500 . ?
C30 C31 1.399(3) . ?
C31 C34 1.507(3) . ?
C32 H32A 0.9800 . ?
C32 H32B 0.9800 . ?
C32 H32C 0.9800 . ?
C33 H33A 0.9800 . ?
C33 H33B 0.9800 . ?
C33 H33C 0.9800 . ?
C34 H34A 0.9800 . ?
C34 H34B 0.9800 . ?
C34 H34C 0.9800 . ?

loop_
_geom_torsion_atom_site_label_1
_geom_torsion_atom_site_label_2
_geom_torsion_atom_site_label_3
_geom_torsion_atom_site_label_4
_geom_torsion
_geom_torsion_site_symmetry_1
_geom_torsion_site_symmetry_2
_geom_torsion_site_symmetry_3
_geom_torsion_site_symmetry_4
_geom_torsion_publ_flag
Ga1 P1 C7 C1 7.24(15) . . . . ?
Ga1 P1 C7 C5 166.99(18) . . . . ?
Ga1 P1 C8 C9 -70.29(14) . . . . ?
Ga1 P1 C8 C13 104.01(16) . . . . ?
Ga1 P1 C17 C18 -18.72(18) . . . . ?
Ga1 P1 C17 C22 162.89(12) . . . . ?
Ga1 N1 C1 C2 -174.76(14) . . . . ?
Ga1 N1 C1 C7 -4.6(3) . . . . ?
Ga1 N1 C26 C27 -94.97(18) . . . . ?
Ga1 N1 C26 C31 82.31(19) . . . . ?
P1 C8 C9 C10 174.63(15) . . . . ?
P1 C8 C9 C14 -6.8(2) . . . . ?
P1 C8 C13 C12 -174.12(15) . . . . ?
P1 C8 C13 C16 6.0(3) . . . . ?
P1 C17 C18 C19 179.69(15) . . . . ?
P1 C17 C18 C23 -1.6(2) . . . . ?
P1 C17 C22 C21 -178.90(14) . . . . ?
P1 C17 C22 C25 3.3(3) . . . . ?
N1 C1 C2 C3 99.1(2) . . . . ?
N1 C1 C2 C6 -156.65(18) . . . . ?
N1 C1 C7 P1 -4.0(3) . . . . ?
N1 C1 C7 C5 -168.84(17) . . . . ?
N1 C26 C27 C28 176.88(18) . . . . ?
N1 C26 C27 C32 -2.6(3) . . . . ?
N1 C26 C31 C30 -177.00(17) . . . . ?
N1 C26 C31 C34 3.6(3) . . . . ?
C1 N1 C26 C27 71.8(2) . . . . ?
C1 N1 C26 C31 -110.9(2) . . . . ?
C1 C2 C3 C4 69.25(18) . . . . ?
C1 C2 C6 C5 -50.47(17) . . . . ?
C2 C1 C7 P1 167.62(13) . . . . ?
C2 C1 C7 C5 2.8(2) . . . . ?
C2 C3 C4 C5 -1.51(19) . . . . ?
C3 C2 C6 C5 57.15(17) . . . . ?
C3 C4 C5 C6 37.38(18) . . . . ?
C3 C4 C5 C7 -66.54(18) . . . . ?
C4 C5 C6 C2 -58.31(16) . . . . ?
C4 C5 C7 P1 -92.8(2) . . . . ?
C4 C5 C7 C1 68.55(19) . . . . ?
C6 C2 C3 C4 -35.11(18) . . . . ?
C6 C5 C7 P1 162.86(16) . . . . ?
C6 C5 C7 C1 -35.81(19) . . . . ?
C7 P1 C8 C9 -171.89(14) . . . . ?
C7 P1 C8 C13 2.4(2) . . . . ?
C7 P1 C17 C18 89.20(16) . . . . ?
C7 P1 C17 C22 -89.18(17) . . . . ?
C7 C1 C2 C3 -72.72(18) . . . . ?
C7 C1 C2 C6 31.54(19) . . . . ?
C7 C5 C6 C2 51.85(17) . . . . ?
C8 P1 C7 C1 116.13(15) . . . . ?
C8 P1 C7 C5 -84.1(2) . . . . ?
C8 P1 C17 C18 -146.22(14) . . . . ?
C8 P1 C17 C22 35.40(18) . . . . ?
C8 C9 C10 C11 0.0(3) . . . . ?
C9 C8 C13 C12 0.0(3) . . . . ?
C9 C8 C13 C16 -179.87(18) . . . . ?
C9 C10 C11 C12 0.2(3) . . . . ?
C9 C10 C11 C15 -178.48(19) . . . . ?
C10 C11 C12 C13 -0.3(3) . . . . ?
C11 C12 C13 C8 0.2(3) . . . . ?
C11 C12 C13 C16 -179.91(19) . . . . ?
C13 C8 C9 C10 -0.1(3) . . . . ?
C13 C8 C9 C14 178.47(19) . . . . ?
C14 C9 C10 C11 -178.61(19) . . . . ?
C15 C11 C12 C13 178.38(19) . . . . ?
C17 P1 C7 C1 -124.72(15) . . . . ?
C17 P1 C7 C5 35.0(2) . . . . ?
C17 P1 C8 C9 69.78(16) . . . . ?
C17 P1 C8 C13 -115.93(17) . . . . ?
C17 C18 C19 C20 -0.7(3) . . . . ?
C18 C17 C22 C21 2.8(3) . . . . ?
C18 C17 C22 C25 -175.08(18) . . . . ?
C18 C19 C20 C21 2.2(3) . . . . ?
C18 C19 C20 C24 -178.53(18) . . . . ?
C19 C20 C21 C22 -1.2(3) . . . . ?
C20 C21 C22 C17 -1.3(3) . . . . ?
C20 C21 C22 C25 176.70(18) . . . . ?
C22 C17 C18 C19 -1.8(3) . . . . ?
C22 C17 C18 C23 176.85(18) . . . . ?
C23 C18 C19 C20 -179.39(18) . . . . ?
C24 C20 C21 C22 179.50(18) . . . . ?
C26 N1 C1 C2 19.2(3) . . . . ?
C26 N1 C1 C7 -170.67(17) . . . . ?
C26 C27 C28 C29 0.3(3) . . . . ?
C27 C26 C31 C30 0.3(3) . . . . ?
C27 C26 C31 C34 -179.08(19) . . . . ?
C27 C28 C29 C30 0.0(3) . . . . ?
C27 C28 C29 C33 179.8(2) . . . . ?
C28 C29 C30 C31 -0.1(3) . . . . ?
C29 C30 C31 C26 0.0(3) . . . . ?
C29 C30 C31 C34 179.3(2) . . . . ?
C31 C26 C27 C28 -0.4(3) . . . . ?
C31 C26 C27 C32 -179.88(19) . . . . ?
C32 C27 C28 C29 179.7(2) . . . . ?
C33 C29 C30 C31 -179.9(2) . . . . ?

loop_
_exptl_oxdiff_crystal_face_indexfrac_h
_exptl_oxdiff_crystal_face_indexfrac_k
_exptl_oxdiff_crystal_face_indexfrac_l
_exptl_oxdiff_crystal_face_x
_exptl_oxdiff_crystal_face_y
_exptl_oxdiff_crystal_face_z
-9.9617 -1.5010 10.9383 0.2178 -0.5274 0.8212
-12.7978 1.9146 -5.3413 -0.1018 0.2428 0.9647
-0.1079 3.8518 -19.4021 -0.3817 0.9206 -0.0820
2.4303 -4.0095 19.4143 0.3814 -0.9193 -0.0975
-12.0815 0.3181 -12.4084 -0.3747 0.4370 0.8177
0.2903 -0.9201 -20.6928 -0.6339 0.7419 -0.2185
1.3492 0.8229 21.1346 0.6467 -0.7567 0.0957
10.3687 -0.0263 16.3244 0.4954 -0.5785 -0.6480
-0.3076 7.9768 18.3446 0.8865 -0.3138 0.3402
-0.7919 -8.1050 -18.8364 -0.9094 0.3219 -0.2634
13.5498 2.7162 8.6822 0.4096 -0.1439 -0.9009
0.6027 -13.7468 4.2091 -0.5009 -0.8178 -0.2835
-0.5323 13.7630 -4.2145 0.5016 0.8191 0.2784
13.0713 5.1263 -1.6601 0.2211 0.3622 -0.9055
1.8065 10.6344 -12.4601 0.1300 0.9910 -0.0326
-7.5727 8.5864 -9.4453 0.0975 0.7402 0.6653
2.3923 -10.4879 12.0041 -0.1248 -0.9496 -0.2875
